data_7022865
loop_
_publ_author_name
'Adeyi, Okoh'
'Cross, Warren B.'
'Forrest, Gregory'
'Godfrey, Luke'
'Hope, Eric G.'
'McLeod, Andrew'
'Singh, Amandeep'
'Singh, Kuldip'
'Solan, Gregory A.'
'Wang, Yining'
'Wright, Luka A.'

_publ_section_title
;
 From discrete monomeric complexes to hydrogen-bonded dimeric assemblies
 based on sterically encumbered square planar palladium(II) ONN-pincers.
;
_journal_issue 21
_journal_name_full 'Dalton transactions (Cambridge, England : 2003)'
_journal_page_first 7710
_journal_page_last 7723
_journal_paper_doi 10.1039/c3dt50176k
_journal_volume 42
_journal_year 2013
_chemical_formula_moiety 'C30 H29 Cl3 N2 O3 Pd'
_chemical_formula_sum 'C30 H29 Cl3 N2 O3 Pd'
_chemical_formula_weight 678.30
_chemical_name_systematic
;
?
;
_space_group_IT_number 14
_symmetry_cell_setting monoclinic
_symmetry_space_group_name_Hall '-P 2ybc'
_symmetry_space_group_name_H-M 'P 1 21/c 1'
_atom_sites_solution_hydrogens geom
_atom_sites_solution_primary direct
_atom_sites_solution_secondary difmap
_audit_creation_method SHELXL-97
_cell_angle_alpha 90.00
_cell_angle_beta 100.468(17)
_cell_angle_gamma 90.00
_cell_formula_units_Z 4
_cell_length_a 13.216(10)
_cell_length_b 18.856(14)
_cell_length_c 11.977(9)
_cell_measurement_reflns_used 612
_cell_measurement_temperature 150(2)
_cell_measurement_theta_max 23.400
_cell_measurement_theta_min 2.160
_cell_volume 2935(4)
_computing_cell_refinement 'Bruker SMART'
_computing_data_collection 'Bruker SMART'
_computing_data_reduction 'Bruker SHELXTL'
_computing_molecular_graphics 'Bruker SHELXTL'
_computing_publication_material 'Bruker SHELXTL'
_computing_structure_refinement 'SHELXL-97 (Sheldrick, 1997)'
_computing_structure_solution 'SHELXS-97 (Sheldrick, 1990)'
_diffrn_ambient_temperature 150(2)
_diffrn_measured_fraction_theta_full 1.000
_diffrn_measured_fraction_theta_max 1.000
_diffrn_measurement_device_type 'Bruker Apex 2000 CCD area detector'
_diffrn_measurement_method 'phi and omega scans'
_diffrn_radiation_monochromator graphite
_diffrn_radiation_source 'fine-focus sealed tube'
_diffrn_radiation_type MoK\a
_diffrn_radiation_wavelength 0.71073
_diffrn_reflns_av_R_equivalents 0.1950
_diffrn_reflns_av_sigmaI/netI 0.2104
_diffrn_reflns_limit_h_max 16
_diffrn_reflns_limit_h_min -16
_diffrn_reflns_limit_k_max 23
_diffrn_reflns_limit_k_min -23
_diffrn_reflns_limit_l_max 14
_diffrn_reflns_limit_l_min -14
_diffrn_reflns_number 22755
_diffrn_reflns_theta_full 26.00
_diffrn_reflns_theta_max 26.00
_diffrn_reflns_theta_min 1.57
_exptl_absorpt_coefficient_mu 0.939
_exptl_absorpt_correction_T_max 0.831
_exptl_absorpt_correction_T_min 0.470
_exptl_absorpt_correction_type empirical
_exptl_absorpt_process_details
;
absorption correction based on 3422 reflections(SADABS);Rint 0.1578 before
correction and 0.0631 after.
;
_exptl_crystal_colour yellow
_exptl_crystal_density_diffrn 1.535
_exptl_crystal_density_method 'not measured'
_exptl_crystal_description needle
_exptl_crystal_F_000 1376
_exptl_crystal_size_max 0.24
_exptl_crystal_size_mid 0.08
_exptl_crystal_size_min 0.05
_refine_diff_density_max 1.117
_refine_diff_density_min -0.843
_refine_diff_density_rms 0.119
_refine_ls_extinction_method none
_refine_ls_goodness_of_fit_ref 0.937
_refine_ls_hydrogen_treatment constr
_refine_ls_matrix_type full
_refine_ls_number_parameters 356
_refine_ls_number_reflns 5773
_refine_ls_number_restraints 0
_refine_ls_restrained_S_all 0.937
_refine_ls_R_factor_all 0.1792
_refine_ls_R_factor_gt 0.0785
_refine_ls_shift/su_max 0.000
_refine_ls_shift/su_mean 0.000
_refine_ls_structure_factor_coef Fsqd
_refine_ls_weighting_details 'calc w=1/[\s^2^(Fo^2^)+(0.0592P)^2^+0.0000P] where P=(Fo^2^+2Fc^2^)/3'
_refine_ls_weighting_scheme calc
_refine_ls_wR_factor_gt 0.1467
_refine_ls_wR_factor_ref 0.1757
_reflns_number_gt 2724
_reflns_number_total 5773
_reflns_threshold_expression >2sigma(I)
_cod_data_source_file c3dt50176k.txt
_cod_data_source_block 10093
_cod_depositor_comments
;
The following automatic conversions were performed:

'_symmetry_cell_setting' value 'Monoclinic' changed to 'monoclinic'
according to /home/saulius/struct/CIF-dictionaries/cif_core.dic
dictionary named 'cif_core.dic' version 2.4.2 from 2011-04-26.

Automatic conversion script
Id: cif_fix_values 1891 2012-01-12 08:04:46Z andrius 
;
_cod_original_sg_symbol_H-M P2(1)/c
_cod_database_code 7022865

loop_
_symmetry_equiv_pos_as_xyz
'x, y, z'
'-x, y+1/2, -z+1/2'
'-x, -y, -z'
'x, -y-1/2, z-1/2'

loop_
_atom_site_label
_atom_site_type_symbol
_atom_site_fract_x
_atom_site_fract_y
_atom_site_fract_z
_atom_site_U_iso_or_equiv
_atom_site_adp_type
_atom_site_occupancy
_atom_site_symmetry_multiplicity
_atom_site_calc_flag
_atom_site_refinement_flags
Pd1 Pd 0.46987(5) 0.01768(3) 0.11944(5) 0.0375(2) Uani 1 1 d .
O1 O 0.5472(4) 0.1013(3) 0.0829(4) 0.0424(15) Uani 1 1 d .
O2 O 0.3372(5) 0.0539(3) 0.0199(5) 0.0462(16) Uani 1 1 d .
O3 O 0.2933(5) 0.1054(3) 0.1656(6) 0.0678(19) Uani 1 1 d .
N1 N 0.5942(5) -0.0252(4) 0.2112(5) 0.0338(16) Uani 1 1 d .
N2 N 0.4004(5) -0.0763(3) 0.1412(5) 0.0398(17) Uani 1 1 d .
H2 H 0.3756 -0.0915 0.0674 0.048 Uiso 1 1 calc R
C1 C 0.6202(6) 0.1279(5) 0.1625(7) 0.038(2) Uani 1 1 d .
C2 C 0.6889(6) 0.0870(5) 0.2395(7) 0.037(2) Uani 1 1 d .
C3 C 0.7677(7) 0.1221(5) 0.3135(8) 0.051(2) Uani 1 1 d .
H3 H 0.8130 0.0953 0.3684 0.061 Uiso 1 1 calc R
C4 C 0.7808(7) 0.1941(6) 0.3084(8) 0.057(3) Uani 1 1 d .
H4 H 0.8352 0.2167 0.3585 0.068 Uiso 1 1 calc R
C5 C 0.7151(7) 0.2332(5) 0.2310(8) 0.050(2) Uani 1 1 d .
H5 H 0.7269 0.2827 0.2263 0.060 Uiso 1 1 calc R
C6 C 0.6326(7) 0.2036(5) 0.1595(7) 0.041(2) Uani 1 1 d .
C7 C 0.5617(7) 0.2445(4) 0.0767(7) 0.041(2) Uani 1 1 d .
C8 C 0.5968(8) 0.2914(5) 0.0049(8) 0.056(3) Uani 1 1 d .
H8 H 0.6688 0.2984 0.0105 0.067 Uiso 1 1 calc R
C9 C 0.5290(9) 0.3286(5) -0.0757(9) 0.064(3) Uani 1 1 d .
H9 H 0.5556 0.3607 -0.1243 0.076 Uiso 1 1 calc R
C10 C 0.4249(10) 0.3206(5) -0.0874(8) 0.066(3) Uani 1 1 d .
H10 H 0.3788 0.3460 -0.1435 0.079 Uiso 1 1 calc R
C11 C 0.3893(8) 0.2740(5) -0.0140(8) 0.054(3) Uani 1 1 d .
H11 H 0.3173 0.2678 -0.0191 0.065 Uiso 1 1 calc R
C12 C 0.4560(7) 0.2362(5) 0.0663(8) 0.047(2) Uani 1 1 d .
H12 H 0.4294 0.2042 0.1150 0.056 Uiso 1 1 calc R
C13 C 0.6843(7) 0.0081(5) 0.2467(6) 0.041(2) Uani 1 1 d .
C14 C 0.7707(7) -0.0316(5) 0.2915(7) 0.047(2) Uani 1 1 d .
H14 H 0.8350 -0.0088 0.3162 0.057 Uiso 1 1 calc R
C15 C 0.7629(8) -0.1032(5) 0.2999(8) 0.061(3) Uani 1 1 d .
H15 H 0.8225 -0.1304 0.3281 0.073 Uiso 1 1 calc R
C16 C 0.6697(7) -0.1367(5) 0.2681(7) 0.049(2) Uani 1 1 d .
H16 H 0.6633 -0.1864 0.2775 0.058 Uiso 1 1 calc R
C17 C 0.5873(6) -0.0966(5) 0.2230(6) 0.039(2) Uani 1 1 d .
C18 C 0.4824(6) -0.1291(4) 0.1852(7) 0.044(2) Uani 1 1 d .
H18A H 0.4865 -0.1643 0.1249 0.052 Uiso 1 1 calc R
H18B H 0.4625 -0.1546 0.2501 0.052 Uiso 1 1 calc R
C19 C 0.3106(6) -0.0792(4) 0.1954(7) 0.035(2) Uani 1 1 d .
C20 C 0.3213(6) -0.0563(4) 0.3076(7) 0.042(2) Uani 1 1 d .
C21 C 0.2345(7) -0.0621(5) 0.3597(8) 0.051(2) Uani 1 1 d .
H21 H 0.2399 -0.0481 0.4368 0.061 Uiso 1 1 calc R
C22 C 0.1420(7) -0.0876(5) 0.3023(9) 0.049(2) Uani 1 1 d .
C23 C 0.1336(7) -0.1058(5) 0.1889(8) 0.051(2) Uani 1 1 d .
H23 H 0.0689 -0.1205 0.1473 0.062 Uiso 1 1 calc R
C24 C 0.2195(6) -0.1027(4) 0.1343(7) 0.037(2) Uani 1 1 d .
C25 C 0.4186(7) -0.0269(5) 0.3776(7) 0.061(3) Uani 1 1 d .
H25A H 0.4695 -0.0649 0.3952 0.091 Uiso 1 1 calc R
H25B H 0.4035 -0.0070 0.4483 0.091 Uiso 1 1 calc R
H25C H 0.4462 0.0105 0.3346 0.091 Uiso 1 1 calc R
C26 C 0.0517(7) -0.0950(6) 0.3606(9) 0.081(4) Uani 1 1 d .
H26A H 0.0606 -0.1372 0.4092 0.121 Uiso 1 1 calc R
H26B H -0.0113 -0.0998 0.3037 0.121 Uiso 1 1 calc R
H26C H 0.0467 -0.0529 0.4072 0.121 Uiso 1 1 calc R
C27 C 0.2082(7) -0.1239(5) 0.0130(7) 0.059(3) Uani 1 1 d .
H27A H 0.2308 -0.0850 -0.0307 0.088 Uiso 1 1 calc R
H27B H 0.1359 -0.1348 -0.0171 0.088 Uiso 1 1 calc R
H27C H 0.2504 -0.1660 0.0069 0.088 Uiso 1 1 calc R
C28 C 0.2824(8) 0.0857(6) 0.0614(9) 0.054(3) Uani 1 1 d .
C29 C 0.1787(8) 0.1073(6) -0.0126(9) 0.092(4) Uani 1 1 d .
H29A H 0.1911 0.1273 -0.0845 0.138 Uiso 1 1 calc R
H29B H 0.1449 0.1429 0.0277 0.138 Uiso 1 1 calc R
H29C H 0.1343 0.0655 -0.0280 0.138 Uiso 1 1 calc R
C30 C 0.1108(8) 0.1331(6) 0.2797(10) 0.087(4) Uani 1 1 d .
H30 H 0.1747 0.1207 0.2502 0.104 Uiso 1 1 calc R
Cl1 Cl 0.0108(3) 0.0803(2) 0.2115(3) 0.1160(12) Uani 1 1 d .
Cl2 Cl 0.1319(4) 0.1180(3) 0.4222(3) 0.1551(17) Uani 1 1 d .
Cl3 Cl 0.0795(4) 0.2210(2) 0.2456(5) 0.204(3) Uani 1 1 d .

loop_
_atom_site_aniso_label
_atom_site_aniso_U_11
_atom_site_aniso_U_22
_atom_site_aniso_U_33
_atom_site_aniso_U_23
_atom_site_aniso_U_13
_atom_site_aniso_U_12
Pd1 0.0307(4) 0.0384(4) 0.0452(4) 0.0035(4) 0.0121(3) -0.0006(4)
O1 0.047(4) 0.045(4) 0.034(3) 0.007(3) 0.006(3) -0.010(3)
O2 0.034(4) 0.051(4) 0.053(4) 0.004(3) 0.007(3) -0.003(3)
O3 0.056(5) 0.083(5) 0.066(5) 0.000(4) 0.018(4) 0.008(4)
N1 0.024(4) 0.033(4) 0.048(4) 0.000(3) 0.014(3) -0.001(3)
N2 0.032(4) 0.037(4) 0.053(5) 0.003(3) 0.012(3) 0.000(3)
C1 0.029(5) 0.050(6) 0.039(5) 0.002(4) 0.016(4) -0.006(4)
C2 0.026(5) 0.048(6) 0.043(5) -0.002(4) 0.020(4) 0.000(4)
C3 0.039(6) 0.055(7) 0.060(6) 0.001(5) 0.016(5) -0.006(5)
C4 0.045(7) 0.055(8) 0.073(7) -0.024(6) 0.014(5) -0.010(5)
C5 0.053(7) 0.034(6) 0.071(7) -0.010(5) 0.029(6) -0.001(5)
C6 0.039(6) 0.042(6) 0.048(6) -0.009(5) 0.023(5) -0.009(5)
C7 0.053(7) 0.036(6) 0.039(6) -0.011(4) 0.019(5) -0.002(5)
C8 0.062(7) 0.040(6) 0.072(7) -0.003(5) 0.028(6) -0.001(5)
C9 0.085(9) 0.054(7) 0.062(7) 0.012(5) 0.041(7) -0.008(6)
C10 0.092(10) 0.044(7) 0.061(7) 0.007(5) 0.013(7) 0.007(6)
C11 0.054(7) 0.051(7) 0.063(7) -0.005(5) 0.022(5) 0.001(5)
C12 0.051(7) 0.038(6) 0.053(6) -0.003(4) 0.017(5) 0.005(5)
C13 0.035(5) 0.051(7) 0.039(5) 0.003(4) 0.016(4) 0.000(5)
C14 0.032(5) 0.054(7) 0.057(6) 0.008(5) 0.009(4) 0.001(5)
C15 0.049(7) 0.057(8) 0.076(7) 0.023(6) 0.009(5) 0.010(6)
C16 0.035(6) 0.051(7) 0.061(6) 0.014(5) 0.013(5) -0.002(5)
C17 0.030(5) 0.052(7) 0.037(5) 0.007(4) 0.014(4) 0.007(5)
C18 0.033(6) 0.050(6) 0.050(6) 0.003(4) 0.015(4) 0.003(4)
C19 0.031(5) 0.026(5) 0.052(6) 0.003(4) 0.016(4) 0.000(4)
C20 0.035(6) 0.039(6) 0.054(6) 0.011(4) 0.017(5) 0.004(4)
C21 0.046(7) 0.058(7) 0.050(6) 0.009(5) 0.017(5) 0.001(5)
C22 0.034(6) 0.044(6) 0.073(7) 0.015(5) 0.023(5) 0.007(4)
C23 0.035(6) 0.055(7) 0.064(7) 0.011(5) 0.007(5) 0.006(5)
C24 0.026(5) 0.041(6) 0.045(6) 0.004(4) 0.007(4) -0.003(4)
C25 0.064(7) 0.077(8) 0.039(6) -0.003(5) 0.005(5) -0.016(6)
C26 0.051(7) 0.099(9) 0.105(9) 0.020(7) 0.044(6) 0.005(6)
C27 0.046(6) 0.087(8) 0.045(6) -0.007(5) 0.011(5) -0.008(5)
C28 0.046(7) 0.067(8) 0.042(7) 0.024(6) -0.011(5) -0.009(6)
C29 0.072(9) 0.115(11) 0.086(9) -0.004(7) 0.006(7) 0.036(7)
C30 0.057(8) 0.111(11) 0.101(10) -0.011(7) 0.038(7) 0.000(7)
Cl1 0.065(2) 0.134(3) 0.148(3) 0.035(2) 0.016(2) 0.003(2)
Cl2 0.165(4) 0.202(5) 0.112(3) -0.021(3) 0.062(3) -0.032(3)
Cl3 0.232(6) 0.089(3) 0.334(7) 0.033(4) 0.163(6) 0.029(3)

loop_
_atom_type_symbol
_atom_type_description
_atom_type_scat_dispersion_real
_atom_type_scat_dispersion_imag
_atom_type_scat_source
C C 0.0033 0.0016 'International Tables Vol C Tables 4.2.6.8 and 6.1.1.4'
H H 0.0000 0.0000 'International Tables Vol C Tables 4.2.6.8 and 6.1.1.4'
N N 0.0061 0.0033 'International Tables Vol C Tables 4.2.6.8 and 6.1.1.4'
O O 0.0106 0.0060 'International Tables Vol C Tables 4.2.6.8 and 6.1.1.4'
Pd Pd -0.9988 1.0072 'International Tables Vol C Tables 4.2.6.8 and 6.1.1.4'
Cl Cl 0.1484 0.1585 'International Tables Vol C Tables 4.2.6.8 and 6.1.1.4'

loop_
_geom_angle_atom_site_label_1
_geom_angle_atom_site_label_2
_geom_angle_atom_site_label_3
_geom_angle
_geom_angle_site_symmetry_3
O1 Pd1 N1 92.2(3) .
O1 Pd1 N2 171.7(2) .
N1 Pd1 N2 85.5(3) .
O1 Pd1 O2 91.6(2) .
N1 Pd1 O2 175.3(3) .
N2 Pd1 O2 90.4(2) .
O1 Pd1 Pd1 75.09(15) 3_655
N1 Pd1 Pd1 95.52(18) 3_655
N2 Pd1 Pd1 97.20(18) 3_655
O2 Pd1 Pd1 82.76(19) 3_655
C1 O1 Pd1 118.8(5) .
C28 O2 Pd1 118.2(7) .
C13 N1 C17 120.1(7) .
C13 N1 Pd1 125.8(6) .
C17 N1 Pd1 113.5(5) .
C19 N2 C18 114.5(6) .
C19 N2 Pd1 121.0(5) .
C18 N2 Pd1 108.1(5) .
C19 N2 H2 103.7 .
C18 N2 H2 103.7 .
Pd1 N2 H2 103.7 .
O1 C1 C2 124.4(8) .
O1 C1 C6 115.4(7) .
C2 C1 C6 119.9(8) .
C1 C2 C3 118.3(8) .
C1 C2 C13 123.9(8) .
C3 C2 C13 117.8(8) .
C4 C3 C2 121.5(9) .
C4 C3 H3 119.2 .
C2 C3 H3 119.2 .
C5 C4 C3 119.7(9) .
C5 C4 H4 120.2 .
C3 C4 H4 120.2 .
C4 C5 C6 122.5(9) .
C4 C5 H5 118.7 .
C6 C5 H5 118.7 .
C5 C6 C1 117.9(8) .
C5 C6 C7 123.2(9) .
C1 C6 C7 118.8(8) .
C8 C7 C12 117.8(9) .
C8 C7 C6 121.3(9) .
C12 C7 C6 120.9(8) .
C7 C8 C9 120.9(10) .
C7 C8 H8 119.6 .
C9 C8 H8 119.6 .
C10 C9 C8 122.0(9) .
C10 C9 H9 119.0 .
C8 C9 H9 119.0 .
C9 C10 C11 117.2(10) .
C9 C10 H10 121.4 .
C11 C10 H10 121.4 .
C12 C11 C10 121.6(10) .
C12 C11 H11 119.2 .
C10 C11 H11 119.2 .
C11 C12 C7 120.6(9) .
C11 C12 H12 119.7 .
C7 C12 H12 119.7 .
N1 C13 C14 119.3(8) .
N1 C13 C2 119.4(7) .
C14 C13 C2 121.3(8) .
C15 C14 C13 119.7(9) .
C15 C14 H14 120.1 .
C13 C14 H14 120.1 .
C14 C15 C16 120.8(9) .
C14 C15 H15 119.6 .
C16 C15 H15 119.6 .
C17 C16 C15 118.0(9) .
C17 C16 H16 121.0 .
C15 C16 H16 121.0 .
C16 C17 N1 122.0(8) .
C16 C17 C18 121.5(8) .
N1 C17 C18 116.5(7) .
N2 C18 C17 113.8(7) .
N2 C18 H18A 108.8 .
C17 C18 H18A 108.8 .
N2 C18 H18B 108.8 .
C17 C18 H18B 108.8 .
H18A C18 H18B 107.7 .
C24 C19 C20 122.9(7) .
C24 C19 N2 119.1(7) .
C20 C19 N2 118.1(7) .
C19 C20 C21 117.1(8) .
C19 C20 C25 125.2(7) .
C21 C20 C25 117.7(8) .
C22 C21 C20 121.9(9) .
C22 C21 H21 119.1 .
C20 C21 H21 119.1 .
C21 C22 C23 118.8(8) .
C21 C22 C26 120.7(9) .
C23 C22 C26 120.5(9) .
C22 C23 C24 121.1(8) .
C22 C23 H23 119.4 .
C24 C23 H23 119.4 .
C19 C24 C23 118.1(8) .
C19 C24 C27 122.2(7) .
C23 C24 C27 119.7(8) .
C20 C25 H25A 109.5 .
C20 C25 H25B 109.5 .
H25A C25 H25B 109.5 .
C20 C25 H25C 109.5 .
H25A C25 H25C 109.5 .
H25B C25 H25C 109.5 .
C22 C26 H26A 109.5 .
C22 C26 H26B 109.5 .
H26A C26 H26B 109.5 .
C22 C26 H26C 109.5 .
H26A C26 H26C 109.5 .
H26B C26 H26C 109.5 .
C24 C27 H27A 109.5 .
C24 C27 H27B 109.5 .
H27A C27 H27B 109.5 .
C24 C27 H27C 109.5 .
H27A C27 H27C 109.5 .
H27B C27 H27C 109.5 .
O2 C28 O3 128.1(10) .
O2 C28 C29 117.5(10) .
O3 C28 C29 114.4(10) .
C28 C29 H29A 109.5 .
C28 C29 H29B 109.5 .
H29A C29 H29B 109.5 .
C28 C29 H29C 109.5 .
H29A C29 H29C 109.5 .
H29B C29 H29C 109.5 .
Cl2 C30 Cl1 110.3(6) .
Cl2 C30 Cl3 112.6(7) .
Cl1 C30 Cl3 107.9(7) .
Cl2 C30 H30 108.6 .
Cl1 C30 H30 108.6 .
Cl3 C30 H30 108.6 .

loop_
_geom_bond_atom_site_label_1
_geom_bond_atom_site_label_2
_geom_bond_distance
_geom_bond_site_symmetry_2
Pd1 O1 1.972(5) .
Pd1 N1 1.976(6) .
Pd1 N2 2.033(6) .
Pd1 O2 2.049(6) .
Pd1 Pd1 3.177(2) 3_655
O1 C1 1.326(9) .
O2 C28 1.124(11) .
O3 C28 1.284(11) .
N1 C13 1.345(10) .
N1 C17 1.360(10) .
N2 C19 1.455(9) .
N2 C18 1.495(9) .
N2 H2 0.9300 .
C1 C2 1.402(11) .
C1 C6 1.438(11) .
C2 C3 1.403(11) .
C2 C13 1.492(11) .
C3 C4 1.372(11) .
C3 H3 0.9500 .
C4 C5 1.365(12) .
C4 H4 0.9500 .
C5 C6 1.377(11) .
C5 H5 0.9500 .
C6 C7 1.456(12) .
C7 C8 1.372(11) .
C7 C12 1.389(11) .
C8 C9 1.383(13) .
C8 H8 0.9500 .
C9 C10 1.366(13) .
C9 H9 0.9500 .
C10 C11 1.385(12) .
C10 H10 0.9500 .
C11 C12 1.379(12) .
C11 H11 0.9500 .
C12 H12 0.9500 .
C13 C14 1.389(11) .
C14 C15 1.359(11) .
C14 H14 0.9500 .
C15 C16 1.375(12) .
C15 H15 0.9500 .
C16 C17 1.355(11) .
C16 H16 0.9500 .
C17 C18 1.508(11) .
C18 H18A 0.9900 .
C18 H18B 0.9900 .
C19 C24 1.364(10) .
C19 C20 1.394(11) .
C20 C21 1.407(11) .
C20 C25 1.508(11) .
C21 C22 1.376(12) .
C21 H21 0.9500 .
C22 C23 1.385(11) .
C22 C26 1.494(11) .
C23 C24 1.410(11) .
C23 H23 0.9500 .
C24 C27 1.489(10) .
C25 H25A 0.9800 .
C25 H25B 0.9800 .
C25 H25C 0.9800 .
C26 H26A 0.9800 .
C26 H26B 0.9800 .
C26 H26C 0.9800 .
C27 H27A 0.9800 .
C27 H27B 0.9800 .
C27 H27C 0.9800 .
C28 C29 1.546(13) .
C29 H29A 0.9800 .
C29 H29B 0.9800 .
C29 H29C 0.9800 .
C30 Cl2 1.702(12) .
C30 Cl1 1.736(11) .
C30 Cl3 1.739(12) .
C30 H30 1.0000 .

loop_
_geom_hbond_atom_site_label_D
_geom_hbond_atom_site_label_H
_geom_hbond_atom_site_label_A
_geom_hbond_distance_DH
_geom_hbond_distance_HA
_geom_hbond_distance_DA
_geom_hbond_angle_DHA
_geom_hbond_site_symmetry_A
N2 H2 O1 0.93 2.23 2.929(8) 131.1 3_655

loop_
_geom_torsion_atom_site_label_1
_geom_torsion_atom_site_label_2
_geom_torsion_atom_site_label_3
_geom_torsion_atom_site_label_4
_geom_torsion
_geom_torsion_site_symmetry_1
N1 Pd1 O1 C1 -38.3(6) .
O2 Pd1 O1 C1 144.5(6) .
Pd1 Pd1 O1 C1 -133.4(6) 3_655
O1 Pd1 O2 C28 -93.9(8) .
N2 Pd1 O2 C28 94.1(8) .
Pd1 Pd1 O2 C28 -168.6(8) 3_655
O1 Pd1 N1 C13 12.9(6) .
N2 Pd1 N1 C13 -175.0(6) .
Pd1 Pd1 N1 C13 88.2(6) 3_655
O1 Pd1 N1 C17 -157.6(5) .
N2 Pd1 N1 C17 14.4(5) .
Pd1 Pd1 N1 C17 -82.4(5) 3_655
N1 Pd1 N2 C19 121.0(6) .
O2 Pd1 N2 C19 -61.3(6) .
Pd1 Pd1 N2 C19 -144.0(6) 3_655
N1 Pd1 N2 C18 -13.9(5) .
O2 Pd1 N2 C18 163.9(5) .
Pd1 Pd1 N2 C18 81.1(5) 3_655
Pd1 O1 C1 C2 39.4(10) .
Pd1 O1 C1 C6 -146.3(5) .
O1 C1 C2 C3 175.0(7) .
C6 C1 C2 C3 1.0(11) .
O1 C1 C2 C13 -4.2(12) .
C6 C1 C2 C13 -178.2(7) .
C1 C2 C3 C4 -2.7(12) .
C13 C2 C3 C4 176.5(7) .
C2 C3 C4 C5 1.0(13) .
C3 C4 C5 C6 2.6(14) .
C4 C5 C6 C1 -4.2(12) .
C4 C5 C6 C7 179.8(8) .
O1 C1 C6 C5 -172.2(7) .
C2 C1 C6 C5 2.3(11) .
O1 C1 C6 C7 4.0(10) .
C2 C1 C6 C7 178.5(7) .
C5 C6 C7 C8 48.3(12) .
C1 C6 C7 C8 -127.7(9) .
C5 C6 C7 C12 -133.1(9) .
C1 C6 C7 C12 50.9(11) .
C12 C7 C8 C9 -0.5(13) .
C6 C7 C8 C9 178.2(8) .
C7 C8 C9 C10 0.1(15) .
C8 C9 C10 C11 0.7(15) .
C9 C10 C11 C12 -1.1(14) .
C10 C11 C12 C7 0.7(13) .
C8 C7 C12 C11 0.1(12) .
C6 C7 C12 C11 -178.5(8) .
C17 N1 C13 C14 2.3(11) .
Pd1 N1 C13 C14 -167.6(6) .
C17 N1 C13 C2 -176.4(6) .
Pd1 N1 C13 C2 13.6(9) .
C1 C2 C13 N1 -25.0(11) .
C3 C2 C13 N1 155.8(7) .
C1 C2 C13 C14 156.3(8) .
C3 C2 C13 C14 -22.9(11) .
N1 C13 C14 C15 -0.7(12) .
C2 C13 C14 C15 178.0(8) .
C13 C14 C15 C16 -2.2(13) .
C14 C15 C16 C17 3.2(13) .
C15 C16 C17 N1 -1.6(12) .
C15 C16 C17 C18 179.6(8) .
C13 N1 C17 C16 -1.2(11) .
Pd1 N1 C17 C16 169.9(6) .
C13 N1 C17 C18 177.6(7) .
Pd1 N1 C17 C18 -11.2(8) .
C19 N2 C18 C17 -126.5(7) .
Pd1 N2 C18 C17 11.6(8) .
C16 C17 C18 N2 178.1(7) .
N1 C17 C18 N2 -0.8(10) .
C18 N2 C19 C24 -110.9(8) .
Pd1 N2 C19 C24 116.9(7) .
C18 N2 C19 C20 70.5(9) .
Pd1 N2 C19 C20 -61.7(9) .
C24 C19 C20 C21 3.8(12) .
N2 C19 C20 C21 -177.6(7) .
C24 C19 C20 C25 -177.2(8) .
N2 C19 C20 C25 1.3(12) .
C19 C20 C21 C22 -1.7(13) .
C25 C20 C21 C22 179.3(8) .
C20 C21 C22 C23 -2.1(13) .
C20 C21 C22 C26 178.5(8) .
C21 C22 C23 C24 4.0(13) .
C26 C22 C23 C24 -176.6(8) .
C20 C19 C24 C23 -2.1(12) .
N2 C19 C24 C23 179.4(7) .
C20 C19 C24 C27 177.1(8) .
N2 C19 C24 C27 -1.4(12) .
C22 C23 C24 C19 -2.0(12) .
C22 C23 C24 C27 178.8(8) .
Pd1 O2 C28 O3 2.7(15) .
Pd1 O2 C28 C29 -175.1(7) .
